data_2231879
loop_
_publ_author_name
'Yao, Xing-Jun'
'Yuan, Qian'

_publ_section_title
;
 <i>catena</i>-Poly[[triaquanickel(II)]-\m-5-carboxybenzene-1,3-dicarboxylato-\k^2^<i>O</i>^1^:<i>O</i>^3^]
;
_journal_coeditor_code GO2022
_journal_issue 10
_journal_name_full 'Acta Crystallographica Section E'
_journal_page_first m1331
_journal_page_last m1332
_journal_paper_doi 10.1107/S1600536811035227
_journal_volume 67
_journal_year 2011
_chemical_formula_iupac '[Ni (C9 H4 O6) (H2 O)3]'
_chemical_formula_moiety 'C9 H10 Ni O9'
_chemical_formula_sum 'C9 H10 Ni O9'
_chemical_formula_weight 320.88
_chemical_name_systematic
;
<i>catena</i>-Poly[[triaquanickel(II)]-\m-5-carboxybenzene-1,3-dicarboxylato-
\k^2^<i>O</i>^1^:<i>O</i>^3^]
;
_space_group_IT_number 14
_symmetry_cell_setting monoclinic
_symmetry_space_group_name_Hall '-P 2ybc'
_symmetry_space_group_name_H-M 'P 1 21/c 1'
_atom_sites_solution_hydrogens geom
_atom_sites_solution_primary direct
_atom_sites_solution_secondary difmap
_cell_angle_alpha 90.00
_cell_angle_beta 126.901(14)
_cell_angle_gamma 90.00
_cell_formula_units_Z 4
_cell_length_a 6.838(2)
_cell_length_b 18.809(5)
_cell_length_c 10.705(3)
_cell_measurement_reflns_used 6807
_cell_measurement_temperature 296(2)
_cell_measurement_theta_max 27.77
_cell_measurement_theta_min 2.61
_cell_volume 1101.0(6)
_computing_cell_refinement '<i>SAINT</i> (Bruker, 2005)'
_computing_data_collection '<i>APEX2</i> (Bruker, 2005)'
_computing_data_reduction '<i>SAINT</i> (Bruker, 2005)'
_computing_molecular_graphics '<i>SHELXTL</i> (Sheldrick, 2008)'
_computing_publication_material '<i>SHELXTL</i> (Sheldrick, 2008)'
_computing_structure_refinement '<i>SHELXTL</i> (Sheldrick, 2008)'
_computing_structure_solution '<i>SHELXTL</i> (Sheldrick, 2008)'
_diffrn_ambient_temperature 296(2)
_diffrn_measured_fraction_theta_full 0.993
_diffrn_measured_fraction_theta_max 0.993
_diffrn_measurement_device_type 'Bruker SMART APEXII CCD area-detector'
_diffrn_measurement_method '\f and \w'
_diffrn_radiation_monochromator graphite
_diffrn_radiation_source 'fine-focus sealed tube'
_diffrn_radiation_type MoK\a
_diffrn_radiation_wavelength 0.71073
_diffrn_reflns_av_R_equivalents 0.0214
_diffrn_reflns_av_sigmaI/netI 0.0180
_diffrn_reflns_limit_h_max 8
_diffrn_reflns_limit_h_min -8
_diffrn_reflns_limit_k_max 21
_diffrn_reflns_limit_k_min -22
_diffrn_reflns_limit_l_max 12
_diffrn_reflns_limit_l_min -10
_diffrn_reflns_number 7973
_diffrn_reflns_theta_full 25.04
_diffrn_reflns_theta_max 25.04
_diffrn_reflns_theta_min 2.17
_exptl_absorpt_coefficient_mu 1.806
_exptl_absorpt_correction_T_max 0.7140
_exptl_absorpt_correction_T_min 0.6133
_exptl_absorpt_correction_type multi-scan
_exptl_absorpt_process_details '(SADABS; Bruker, 2005)'
_exptl_crystal_colour green
_exptl_crystal_density_diffrn 1.936
_exptl_crystal_density_method 'not measured'
_exptl_crystal_description block
_exptl_crystal_F_000 656
_exptl_crystal_size_max 0.30
_exptl_crystal_size_mid 0.25
_exptl_crystal_size_min 0.20
_refine_diff_density_max 0.320
_refine_diff_density_min -0.376
_refine_ls_extinction_coef 0.036(3)
_refine_ls_extinction_expression Fc^*^=kFc[1+0.001xFc^2^\l^3^/sin(2\q)]^-1/4^
_refine_ls_extinction_method '<i>SHELXTL</i> (Sheldrick, 2008)'
_refine_ls_goodness_of_fit_ref 1.005
_refine_ls_hydrogen_treatment constr
_refine_ls_matrix_type full
_refine_ls_number_parameters 173
_refine_ls_number_reflns 1938
_refine_ls_number_restraints 0
_refine_ls_restrained_S_all 1.005
_refine_ls_R_factor_all 0.0241
_refine_ls_R_factor_gt 0.0231
_refine_ls_shift/su_max 0.002
_refine_ls_shift/su_mean 0.000
_refine_ls_structure_factor_coef Fsqd
_refine_ls_weighting_details 'calc w=1/[\s^2^(Fo^2^)+(0.0942P)^2^+0.0900P] where P=(Fo^2^+2Fc^2^)/3'
_refine_ls_weighting_scheme calc
_refine_ls_wR_factor_gt 0.1005
_refine_ls_wR_factor_ref 0.1021
_reflns_number_gt 1864
_reflns_number_total 1938
_reflns_threshold_expression I>2\s(I)
_cod_data_source_file go2022.cif
_cod_data_source_block I
_cod_original_cell_volume 1101.0(5)
_cod_original_sg_symbol_H-M 'P 21/c'
_cod_database_code 2231879
_cod_database_fobs_code 2231879

loop_
_symmetry_equiv_pos_as_xyz
'x, y, z'
'-x, y+1/2, -z+1/2'
'-x, -y, -z'
'x, -y-1/2, z-1/2'

loop_
_atom_site_type_symbol
_atom_site_label
_atom_site_fract_x
_atom_site_fract_y
_atom_site_fract_z
_atom_site_U_iso_or_equiv
_atom_site_adp_type
_atom_site_calc_flag
_atom_site_refinement_flags
_atom_site_occupancy
_atom_site_symmetry_multiplicity
C C1 0.1199(3) 0.63000(10) 0.3748(2) 0.0228(4) Uani d . 1 1
C C2 0.2227(3) 0.56454(10) 0.4747(2) 0.0203(4) Uani d . 1 1
C C3 0.3935(3) 0.57173(10) 0.6364(2) 0.0213(4) Uani d . 1 1
H H3 0.4431 0.6168 0.6806 0.026 Uiso calc R 1 1
C C4 0.4892(3) 0.51227(11) 0.7312(2) 0.0220(4) Uani d . 1 1
C C5 0.4154(3) 0.44487(11) 0.6640(2) 0.0231(4) Uani d . 1 1
H H5 0.4805 0.4047 0.7273 0.028 Uiso calc R 1 1
C C6 0.2465(3) 0.43711(10) 0.5040(2) 0.0196(4) Uani d . 1 1
C C7 0.1480(3) 0.49745(10) 0.4085(2) 0.0209(4) Uani d . 1 1
H H7 0.0327 0.4925 0.3010 0.025 Uiso calc R 1 1
C C8 0.6645(4) 0.51904(11) 0.9031(2) 0.0281(5) Uani d . 1 1
C C9 0.1625(3) 0.36441(10) 0.4346(2) 0.0214(4) Uani d . 1 1
Ni Ni1 0.11091(4) 0.773616(12) 0.32089(3) 0.01894(19) Uani d . 1 1
O O1 0.2116(3) 0.68864(7) 0.44634(16) 0.0274(4) Uani d . 1 1
O O2 -0.0451(3) 0.62603(8) 0.23299(18) 0.0408(4) Uani d . 1 1
O O3 0.7481(3) 0.58432(8) 0.95119(18) 0.0371(4) Uani d . 1 1
H H3A 0.8391 0.5853 1.0470 0.056 Uiso calc R 1 1
O O4 0.7292(4) 0.47053(9) 0.99436(19) 0.0532(6) Uani d . 1 1
O O5 0.2577(3) 0.31100(8) 0.51934(18) 0.0314(4) Uani d . 1 1
O O6 -0.0066(3) 0.36214(7) 0.28913(17) 0.0304(4) Uani d . 1 1
O O1W -0.1375(4) 0.78863(9) 0.3587(2) 0.0448(5) Uani d . 1 1
H H1W -0.0823 0.8266 0.4123 0.067 Uiso d R 1 1
H H2W -0.1097 0.7563 0.4230 0.067 Uiso d R 1 1
O O2W 0.3070(3) 0.74742(11) 0.2478(2) 0.0430(4) Uani d . 1 1
H H4W 0.4388 0.7241 0.3076 0.065 Uiso d R 1 1
H H3W 0.3268 0.7712 0.1886 0.065 Uiso d R 1 1
O O3W 0.4158(3) 0.82950(8) 0.53994(18) 0.0394(4) Uani d . 1 1
H H5W 0.4312 0.8744 0.5432 0.059 Uiso d R 1 1
H H6W 0.5507 0.8132 0.5647 0.059 Uiso d R 1 1

loop_
_atom_site_aniso_label
_atom_site_aniso_U_11
_atom_site_aniso_U_22
_atom_site_aniso_U_33
_atom_site_aniso_U_12
_atom_site_aniso_U_13
_atom_site_aniso_U_23
C1 0.0263(9) 0.0193(10) 0.0166(9) 0.0008(7) 0.0096(7) -0.0008(8)
C2 0.0241(9) 0.0153(10) 0.0193(9) -0.0015(7) 0.0119(8) 0.0002(7)
C3 0.0246(9) 0.0140(10) 0.0209(9) -0.0032(7) 0.0113(8) -0.0021(8)
C4 0.0240(10) 0.0193(9) 0.0181(10) -0.0005(8) 0.0103(8) -0.0008(8)
C5 0.0285(9) 0.0155(10) 0.0227(10) 0.0014(7) 0.0141(8) 0.0032(7)
C6 0.0238(9) 0.0163(10) 0.0192(9) -0.0016(7) 0.0132(8) -0.0018(7)
C7 0.0239(9) 0.0194(10) 0.0181(9) -0.0020(8) 0.0119(8) -0.0025(8)
C8 0.0316(10) 0.0233(11) 0.0215(10) -0.0010(8) 0.0117(9) -0.0021(8)
C9 0.0246(9) 0.0170(10) 0.0243(10) -0.0003(7) 0.0157(8) -0.0014(8)
Ni1 0.0249(2) 0.0112(3) 0.0160(3) 0.00245(7) 0.00978(19) 0.00329(7)
O1 0.0346(8) 0.0141(7) 0.0212(7) -0.0010(5) 0.0102(6) 0.0009(6)
O2 0.0520(10) 0.0239(9) 0.0193(8) 0.0012(7) 0.0070(7) 0.0010(7)
O3 0.0508(10) 0.0231(8) 0.0189(8) -0.0080(7) 0.0111(7) -0.0034(6)
O4 0.0761(13) 0.0245(9) 0.0189(8) -0.0031(8) 0.0072(8) 0.0062(7)
O5 0.0348(8) 0.0179(8) 0.0331(8) -0.0015(6) 0.0159(7) 0.0024(6)
O6 0.0358(8) 0.0196(7) 0.0222(7) -0.0037(6) 0.0102(6) -0.0057(6)
O1W 0.0583(11) 0.0283(8) 0.0682(13) 0.0123(9) 0.0489(11) 0.0156(9)
O2W 0.0453(10) 0.0524(11) 0.0384(9) 0.0201(9) 0.0289(9) 0.0161(9)
O3W 0.0399(8) 0.0279(9) 0.0331(8) -0.0027(7) 0.0126(7) -0.0066(7)

loop_
_atom_type_symbol
_atom_type_description
_atom_type_scat_dispersion_real
_atom_type_scat_dispersion_imag
_atom_type_scat_source
C C 0.0033 0.0016 'International Tables Vol C Tables 4.2.6.8 and 6.1.1.4'
H H 0.0000 0.0000 'International Tables Vol C Tables 4.2.6.8 and 6.1.1.4'
Ni Ni 0.3393 1.1124 'International Tables Vol C Tables 4.2.6.8 and 6.1.1.4'
O O 0.0106 0.0060 'International Tables Vol C Tables 4.2.6.8 and 6.1.1.4'

loop_
_geom_angle_atom_site_label_1
_geom_angle_atom_site_label_2
_geom_angle_atom_site_label_3
_geom_angle_site_symmetry_1
_geom_angle_site_symmetry_3
_geom_angle
O2 C1 O1 . . 123.25(18)
O2 C1 C2 . . 121.17(17)
O1 C1 C2 . . 115.58(16)
C7 C2 C3 . . 119.92(18)
C7 C2 C1 . . 120.79(17)
C3 C2 C1 . . 119.28(17)
C4 C3 C2 . . 120.44(18)
C4 C3 H3 . . 119.8
C2 C3 H3 . . 119.8
C3 C4 C5 . . 119.43(18)
C3 C4 C8 . . 121.08(18)
C5 C4 C8 . . 119.48(17)
C6 C5 C4 . . 120.64(18)
C6 C5 H5 . . 119.7
C4 C5 H5 . . 119.7
C5 C6 C7 . . 119.76(18)
C5 C6 C9 . . 119.82(18)
C7 C6 C9 . . 120.37(16)
C2 C7 C6 . . 119.80(17)
C2 C7 H7 . . 120.1
C6 C7 H7 . . 120.1
O4 C8 O3 . . 121.55(19)
O4 C8 C4 . . 124.72(19)
O3 C8 C4 . . 113.73(18)
O5 C9 O6 . . 124.16(18)
O5 C9 C6 . . 119.96(17)
O6 C9 C6 . . 115.87(16)
O6 Ni1 O1 2 . 174.25(7)
O6 Ni1 O2W 2 . 93.67(7)
O1 Ni1 O2W . . 91.48(7)
O6 Ni1 O1W 2 . 87.32(7)
O1 Ni1 O1W . . 88.13(7)
O2W Ni1 O1W . . 168.69(8)
O6 Ni1 O3W 2 . 90.27(6)
O1 Ni1 O3W . . 86.65(6)
O2W Ni1 O3W . . 96.01(8)
O1W Ni1 O3W . . 95.25(8)
C1 O1 Ni1 . . 117.27(12)
C8 O3 H3A . . 109.5
C9 O6 Ni1 . 2_545 120.96(13)
Ni1 O1W H1W . . 99.8
Ni1 O1W H2W . . 105.1
H1W O1W H2W . . 105.1
Ni1 O2W H4W . . 119.7
Ni1 O2W H3W . . 127.8
H4W O2W H3W . . 105.1
Ni1 O3W H5W . . 121.4
Ni1 O3W H6W . . 108.0
H5W O3W H6W . . 105.1

loop_
_geom_bond_atom_site_label_1
_geom_bond_atom_site_label_2
_geom_bond_site_symmetry_2
_geom_bond_distance
_geom_bond_publ_flag
C1 O2 . 1.236(3) ?
C1 O1 . 1.273(2) ?
C1 C2 . 1.500(3) ?
C2 C7 . 1.386(3) ?
C2 C3 . 1.397(3) ?
C3 C4 . 1.383(3) ?
C3 H3 . 0.9300 ?
C4 C5 . 1.394(3) ?
C4 C8 . 1.480(3) ?
C5 C6 . 1.383(3) ?
C5 H5 . 0.9300 ?
C6 C7 . 1.400(3) ?
C6 C9 . 1.496(3) ?
C7 H7 . 0.9300 ?
C8 O4 . 1.210(3) ?
C8 O3 . 1.321(3) ?
C9 O5 . 1.244(2) ?
C9 O6 . 1.266(3) ?
Ni1 O6 2 1.9129(15) ?
Ni1 O1 . 1.9292(14) yes
Ni1 O2W . 1.9781(17) yes
Ni1 O1W . 1.9884(18) yes
Ni1 O3W . 2.2536(16) yes
O3 H3A . 0.8200 ?
O6 Ni1 2_545 1.9129(15) yes
O1W H1W . 0.8501 ?
O1W H2W . 0.8500 ?
O2W H4W . 0.8501 ?
O2W H3W . 0.8500 ?
O3W H5W . 0.8501 ?
O3W H6W . 0.8500 ?

loop_
_geom_hbond_atom_site_label_D
_geom_hbond_atom_site_label_H
_geom_hbond_atom_site_label_A
_geom_hbond_site_symmetry_A
_geom_hbond_distance_DH
_geom_hbond_distance_HA
_geom_hbond_distance_DA
_geom_hbond_angle_DHA
O3 H3A O2 1_656 0.82 1.81 2.568(2) 152.3
O1W H1W O3 4_475 0.85 2.21 2.869(3) 133.9
O1W H2W O5 3_566 0.85 1.94 2.680(2) 145.0
O2W H4W O5 3_666 0.85 1.89 2.715(2) 164.7
O3W H5W O4 2_656 0.85 2.03 2.778(2) 147.2
O3W H6W O2 4_676 0.85 2.49 3.068(3) 125.8
O2W H3W O1 4_575 0.85 2.34 3.123(2) 154.0

loop_
_geom_torsion_atom_site_label_1
_geom_torsion_atom_site_label_2
_geom_torsion_atom_site_label_3
_geom_torsion_atom_site_label_4
_geom_torsion_site_symmetry_4
_geom_torsion
O2 C1 C2 C7 . 4.9(3)
O1 C1 C2 C7 . -176.04(17)
O2 C1 C2 C3 . -174.3(2)
O1 C1 C2 C3 . 4.8(3)
C7 C2 C3 C4 . 0.2(3)
C1 C2 C3 C4 . 179.35(17)
C2 C3 C4 C5 . 0.6(3)
C2 C3 C4 C8 . -178.15(18)
C3 C4 C5 C6 . -0.6(3)
C8 C4 C5 C6 . 178.15(19)
C4 C5 C6 C7 . -0.1(3)
C4 C5 C6 C9 . -177.68(17)
C3 C2 C7 C6 . -0.8(3)
C1 C2 C7 C6 . 179.97(17)
C5 C6 C7 C2 . 0.8(3)
C9 C6 C7 C2 . 178.38(17)
C3 C4 C8 O4 . 169.1(2)
C5 C4 C8 O4 . -9.6(3)
C3 C4 C8 O3 . -10.9(3)
C5 C4 C8 O3 . 170.43(19)
C5 C6 C9 O5 . -5.2(3)
C7 C6 C9 O5 . 177.22(18)
C5 C6 C9 O6 . 174.46(18)
C7 C6 C9 O6 . -3.1(3)
O2 C1 O1 Ni1 . -7.3(3)
C2 C1 O1 Ni1 . 173.69(13)
O2W Ni1 O1 C1 . -72.99(16)
O1W Ni1 O1 C1 . 95.70(16)
O3W Ni1 O1 C1 . -168.93(15)
O5 C9 O6 Ni1 2_545 -6.8(3)
C6 C9 O6 Ni1 2_545 173.52(12)
